data_4321813
loop_
_publ_author_name
'Fred B. Stocker'
'Teodora P. Staeva'
'Chad M. Rienstra'
'Doyle Britton'

_publ_contact_author
;
Fred Stocker
Department of Chemistry
Macalester College
St. Paul, MN 55105
;
_publ_contact_author_email stocker@macalester.edu
_publ_contact_author_fax 612-696-6432
_publ_contact_author_phone 612-696-6351
_publ_section_title
;
 Crystal Structures of a Series of Complexes Produced by Reaction of
 Copper(I) Cyanide with Diamines
;
_journal_name_full 'Inorganic Chemistry'
_journal_page_first 984
_journal_page_last 991
_journal_paper_doi 10.1021/ic970226b
_journal_volume 38
_journal_year 1999
_chemical_compound_source synthesis
_chemical_formula_sum 'C8 H14 Cu2 N4'
_chemical_formula_weight 293.32
_chemical_name_systematic ' copper(I) cyanide/dimethylpiperazine complex'
_space_group_IT_number 12
_symmetry_cell_setting monoclinic
_symmetry_space_group_name_Hall '-C 2y'
_symmetry_space_group_name_H-M 'C 1 2/m 1'
_cell_angle_alpha 90
_cell_angle_beta 113.40(3)
_cell_angle_gamma 90
_cell_formula_units_Z 2
_cell_length_a 8.812(3)
_cell_length_b 9.631(2)
_cell_length_c 7.266(3)
_cell_measurement_reflns_used 24
_cell_measurement_temperature 297
_cell_measurement_theta_max 26.3
_cell_measurement_theta_min 10.1
_cell_volume 565.9(3)
_computing_cell_refinement 'CAD 4'
_computing_data_collection 'CAD 4'
_computing_data_reduction TEXSAN
_computing_molecular_graphics TEXSAN
_computing_structure_refinement TEXSAN
_computing_structure_solution TEXSAN
_diffrn_ambient_temperature 297
_diffrn_measurement_device 'CAD$ diffractometer'
_diffrn_measurement_method 'omega-two theta scans'
_diffrn_radiation_monochromator graphite
_diffrn_radiation_source 'X-ray tube'
_diffrn_radiation_type 'Mo K alpha'
_diffrn_radiation_wavelength .71073
_diffrn_reflns_av_R_equivalents 0.064
_diffrn_reflns_limit_h_max 12
_diffrn_reflns_limit_h_min -12
_diffrn_reflns_limit_k_max 13
_diffrn_reflns_limit_k_min 0
_diffrn_reflns_limit_l_max 10
_diffrn_reflns_limit_l_min -10
_diffrn_reflns_number 1744
_diffrn_reflns_reduction_process TEXSAN
_diffrn_reflns_theta_max 30.0
_diffrn_reflns_theta_min 0
_diffrn_standards_decay_% '< 1%'
_diffrn_standards_interval_time '80 minutes'
_diffrn_standards_number 3
_exptl_absorpt_coefficient_mu 37.38
_exptl_absorpt_correction_T_max 1.00
_exptl_absorpt_correction_T_min .53
_exptl_absorpt_correction_type 'psi scans'
_exptl_crystal_colour colorless
_exptl_crystal_density_diffrn 1.721
_exptl_crystal_density_meas ?
_exptl_crystal_description plate
_exptl_crystal_F_000 296
_exptl_crystal_size_max .55
_exptl_crystal_size_mid .25
_exptl_crystal_size_min .10
_refine_diff_density_max 0.42
_refine_diff_density_min -0.53
_refine_ls_extinction_coef 0.00000534'
_refine_ls_extinction_method TEXSAN
_refine_ls_goodness_of_fit_obs 1.35
_refine_ls_hydrogen_treatment 'at idealized positions with B = 1.2 B of attached atom'
_refine_ls_matrix_type full
_refine_ls_number_reflns 722
_refine_ls_R_factor_obs .033
_refine_ls_shift/esd_max .02
_refine_ls_structure_factor_coef F
_refine_ls_weighting_details 'w = 1/(sigma squared F)'
_refine_ls_weighting_scheme calc
_refine_ls_wR_factor_obs .039
_reflns_number_observed 722
_reflns_number_total 875
_reflns_observed_criterion 'I>2 sigma(I)'
_cod_data_source_file ic970226b_3.cif
_cod_data_source_block 3-dmpip
_cod_depositor_comments
;
The following automatic conversions were performed:

'_exptl_crystal_density_meas' value 'not measured' was changed to '?'
- the value is perceived as not measured.

Automatic conversion script
Id: cif_fix_values 3008 2015-01-20 13:52:24Z robertas 

The following automatic conversions were performed:

'_refine_ls_weighting_scheme' value 'w = 1/(sigma squared F)' was
changed to 'calc'. New tag '_refine_ls_weighting_details' was
created. The value of the new tag was set to 'w = 1/(sigma squared
F)'.

Automatic conversion script
Id: cif_fix_values 3143 2015-03-26 13:38:13Z robertas 
;
_cod_original_cell_volume 556.0(7)
_cod_database_code 4321813

loop_
_symmetry_equiv_pos_as_xyz
'x, y, z'
'-x, y, -z'
'-x, -y, -z'
'x, -y, z'
'x+1/2, y+1/2, z'
'-x+1/2, y+1/2, -z'
'-x+1/2, -y+1/2, -z'
'x+1/2, -y+1/2, z'

loop_
_atom_site_aniso_label
_atom_site_aniso_U_11
_atom_site_aniso_U_22
_atom_site_aniso_U_33
_atom_site_aniso_U_12
_atom_site_aniso_U_13
_atom_site_aniso_U_23
CU1 0.0678(3) 0.0163(2) 0.0391(3) 0 0.0061(2) 0
N1C 0.083(1) 0.0250(9) 0.0354(9) 0.000(1) 0.0057(8) 0.0049(8)
N11 0.028(1) 0.022(1) 0.037(1) 0 0.0119(9) 0
C12 0.0351(8) 0.0215(7) 0.0314(8) 0.0025(7) 0.0113(6) -0.0028(7)
C13 0.030(1) 0.051(2) 0.072(2) 0 0.019(1) 0

loop_
_atom_site_label
_atom_site_fract_x
_atom_site_fract_y
_atom_site_fract_z
_atom_site_U_iso_or_equiv
CU1 0.22803(5) 0.5 0.93523(6) 3.62(2)
N1C 0.2455(4) 0.3090(3) 0.9920(5) 4.20(7)
N11 0.1771(3) 0.5 0.6071(4) 2.34(7)
C12 0.0868(2) 0.3760(2) 0.5037(3) 2.36(5)
C13 0.3448(4) 0.5 0.6084(6) 4.1(1)
H1 0.0819 0.3748 0.3707 2.8
H2 0.1433 0.2956 0.5731 2.8
H3 0.4025 0.4195 0.6756 4.9
H4 0.3373 0.5 0.4741 4.9
H5 0.4025 0.5805 0.6756 4.9

loop_
_atom_type_symbol
_atom_type_description
_atom_type_scat_dispersion_real
_atom_type_scat_dispersion_imag
_atom_type_scat_source
H H 0.000 0.000 'International Tables Vol IV Table 2.2A'
C C 0.002 0.002 'International Tables Vol IV Tables 2.2A and 2.3.1'
N N 0.004 0.003 'International Tables Vol IV Tables 2.2A and 2.3.1'
Cu Cu 0.263 1.266 'International Tables Vol IV Tables 2.2A and 2.3.1'

loop_
_geom_angle_atom_site_label_1
_geom_angle_atom_site_label_2
_geom_angle_atom_site_label_3
_geom_angle
N1C CU1 N1C 156.7(2)
N1C CU1 N11 101.4(1)
CU1 N1C N1C 173.4(4)
CU1 N11 C12 112.6(1)
CU1 N11 C13 102.5(2)
C12 N11 C12 109.1(2)
C12 N11 C13 110.0(1)
N11 C12 C12 110.7(1)
N11 C12 H1 109.16
N11 C12 H2 109.17
C12 C12 H1 109.15
C12 C12 H2 109.16
H1 C12 H2 109.45
N11 C13 H3 109.51
N11 C13 H4 109.43
N11 C13 H5 109.51
H3 C13 H4 109.42
H3 C13 H5 109.53
H4 C13 H5 109.42

loop_
_geom_bond_atom_site_label_1
_geom_bond_atom_site_label_2
_geom_bond_distance
_geom_bond_site_symmetry_2
CU1 N1C 1.878(3) 1
CU1 N11 2.244(3) 1
N1C N1C 1.142(5) 55707
N11 C12 1.466(2) 1
N11 C13 1.474(4) 1
C12 C12 1.510(4) 55604
C12 H1 0.950 1
C12 H2 0.950 1
C13 H3 0.950 1
C13 H4 0.951 1
C13 H5 0.950 1
